data_7248638
loop_
_publ_author_name
'Alfuth, Jan'
'Czapik, Agnieszka'
'Zadykowicz, Beata'
'Olszewska, Teresa'

_publ_section_title
;
 Hydrogen and chalcogen bonds in crystals of chalcogenadiazolecarboxylic
 acids -- competition or cooperation?
;
_journal_issue 22
_journal_name_full CrystEngComm
_journal_page_first 2918
_journal_page_last 2927
_journal_paper_doi 10.1039/D4CE00273C
_journal_volume 26
_journal_year 2024
_chemical_formula_moiety 'C7 H4 N2 O2 Se'
_chemical_formula_sum 'C7 H4 N2 O2 Se'
_chemical_formula_weight 227.08
_space_group_crystal_system monoclinic
_space_group_IT_number 14
_space_group_name_Hall '-P 2ybc'
_space_group_name_H-M_alt 'P 1 21/c 1'
_atom_sites_solution_hydrogens geom
_audit_creation_method SHELXL-2019/3
_audit_update_record
;
2024-02-13 deposited with the CCDC.	2024-05-13 downloaded from the CCDC.
;
_cell_angle_alpha 90
_cell_angle_beta 112.529(6)
_cell_angle_gamma 90
_cell_formula_units_Z 4
_cell_length_a 12.8823(6)
_cell_length_b 3.76622(18)
_cell_length_c 15.6812(8)
_cell_measurement_reflns_used 2698
_cell_measurement_temperature 100(2)
_cell_measurement_theta_max 27.9340
_cell_measurement_theta_min 2.6450
_cell_volume 702.75(7)
_computing_cell_refinement 'CrysAlisPro 1.171.41.112a (Rigaku OD, 2021)'
_computing_data_collection 'CrysAlisPro 1.171.41.112a (Rigaku OD, 2021)'
_computing_data_reduction 'CrysAlisPro 1.171.41.112a (Rigaku OD, 2021)'
_computing_structure_refinement 'SHELXL-2019/2 (Sheldrick, 2019)'
_computing_structure_solution 'SHELXT  (Sheldrick, 2015)'
_diffrn_ambient_temperature 100(2)
_diffrn_detector_area_resol_mean 16.1544
_diffrn_measured_fraction_theta_full 0.998
_diffrn_measured_fraction_theta_max 0.861
_diffrn_measurement_device_type 'Xcalibur, Eos'
_diffrn_measurement_method '\w scans'
_diffrn_radiation_type MoK\a
_diffrn_radiation_wavelength 0.71073
_diffrn_reflns_av_R_equivalents 0.0554
_diffrn_reflns_av_unetI/netI 0.0525
_diffrn_reflns_Laue_measured_fraction_full 0.998
_diffrn_reflns_Laue_measured_fraction_max 0.861
_diffrn_reflns_limit_h_max 15
_diffrn_reflns_limit_h_min -15
_diffrn_reflns_limit_k_max 4
_diffrn_reflns_limit_k_min -4
_diffrn_reflns_limit_l_max 19
_diffrn_reflns_limit_l_min -19
_diffrn_reflns_number 5870
_diffrn_reflns_point_group_measured_fraction_full 0.998
_diffrn_reflns_point_group_measured_fraction_max 0.861
_diffrn_reflns_theta_full 25.242
_diffrn_reflns_theta_max 28.283
_diffrn_reflns_theta_min 2.674
_diffrn_source 'fine-focus sealed X-ray tube'
_exptl_absorpt_coefficient_mu 5.292
_exptl_absorpt_correction_T_max 0.59779
_exptl_absorpt_correction_T_min 0.59033
_exptl_absorpt_correction_type sphere
_exptl_absorpt_process_details
;
CrysAlisPro 1.171.41.112a (Rigaku Oxford Diffraction, 2021)
Spherical absorption correction
using equivalent radius and absorption coefficient.
Empirical absorption correction using spherical harmonics,
implemented in SCALE3 ABSPACK scaling algorithm.
;
_exptl_crystal_colour colourless
_exptl_crystal_density_diffrn 2.146
_exptl_crystal_description needle
_exptl_crystal_F_000 440
_exptl_crystal_size_max 0.400
_exptl_crystal_size_mid 0.030
_exptl_crystal_size_min 0.020
_exptl_crystal_size_rad 0.067
_refine_diff_density_max 0.823
_refine_diff_density_min -1.018
_refine_diff_density_rms 0.143
_refine_ls_extinction_method none
_refine_ls_goodness_of_fit_ref 1.051
_refine_ls_hydrogen_treatment constr
_refine_ls_matrix_type full
_refine_ls_number_parameters 110
_refine_ls_number_reflns 1487
_refine_ls_number_restraints 0
_refine_ls_restrained_S_all 1.051
_refine_ls_R_factor_all 0.0510
_refine_ls_R_factor_gt 0.0376
_refine_ls_shift/su_max 0.000
_refine_ls_shift/su_mean 0.000
_refine_ls_structure_factor_coef Fsqd
_refine_ls_weighting_details 'w=1/[\s^2^(Fo^2^)+(0.0409P)^2^] where P=(Fo^2^+2Fc^2^)/3'
_refine_ls_weighting_scheme calc
_refine_ls_wR_factor_gt 0.0768
_refine_ls_wR_factor_ref 0.0832
_reflns_Friedel_coverage 0.000
_reflns_number_gt 1217
_reflns_number_total 1487
_reflns_threshold_expression 'I > 2\s(I)'
_cod_data_source_file d4ce00273c2.cif
_cod_data_source_block 2Se
_cod_depositor_comments 'Adding full bibliography for 7248632--7248640.cif.'
_cod_original_sg_symbol_H-M 'P 21/c'
_cod_database_code 7248638
_shelx_shelxl_version_number 2019/3
_shelx_space_group_comment
;
The symmetry employed for this shelxl refinement is uniquely defined
by the following loop, which should always be used as a source of
symmetry information in preference to the above space-group names.
They are only intended as comments.
;
_shelx_estimated_absorpt_t_min 0.226
_shelx_estimated_absorpt_t_max 0.902

loop_
_space_group_symop_operation_xyz
'x, y, z'
'-x, y+1/2, -z+1/2'
'-x, -y, -z'
'x, -y-1/2, z-1/2'

loop_
_atom_site_label
_atom_site_type_symbol
_atom_site_fract_x
_atom_site_fract_y
_atom_site_fract_z
_atom_site_U_iso_or_equiv
_atom_site_adp_type
_atom_site_occupancy
_atom_site_site_symmetry_order
_atom_site_calc_flag
_atom_site_refinement_flags_posn
_atom_site_refinement_flags_adp
_atom_site_refinement_flags_occupancy
_atom_site_disorder_assembly
_atom_site_disorder_group
Se2 Se 0.54101(3) 0.86544(10) 0.40226(2) 0.01214(15) Uani 1 1 d . . . . .
O1 O 0.6826(2) 0.7741(8) 0.71449(17) 0.0184(6) Uani 1 1 d . . . . .
H1 H 0.680022 0.790066 0.767069 0.028 Uiso 1 1 calc R U . . .
O2 O 0.8513(2) 0.5435(8) 0.79465(18) 0.0193(7) Uani 1 1 d . . . . .
N1 N 0.6548(2) 0.6720(8) 0.3798(2) 0.0136(7) Uani 1 1 d . . . . .
N3 N 0.6089(3) 0.8141(8) 0.5245(2) 0.0121(7) Uani 1 1 d . . . . .
C4 C 0.7905(3) 0.5639(10) 0.6311(3) 0.0135(8) Uani 1 1 d . . . . .
C5 C 0.8870(3) 0.4016(10) 0.6353(3) 0.0131(8) Uani 1 1 d . . . . .
H5 H 0.941061 0.337221 0.694107 0.016 Uiso 1 1 calc R U . . .
C6 C 0.9104(3) 0.3248(10) 0.5562(3) 0.0151(9) Uani 1 1 d . . . . .
H6 H 0.979262 0.211961 0.563457 0.018 Uiso 1 1 calc R U . . .
C7 C 0.8364(3) 0.4093(10) 0.4699(3) 0.0141(9) Uani 1 1 d . . . . .
H7 H 0.852760 0.357366 0.417073 0.017 Uiso 1 1 calc R U . . .
C8 C 0.7334(3) 0.5779(10) 0.4608(3) 0.0121(8) Uani 1 1 d . . . . .
C9 C 0.7083(3) 0.6569(10) 0.5424(3) 0.0125(8) Uani 1 1 d . . . . .
C10 C 0.7788(3) 0.6241(10) 0.7218(3) 0.0120(8) Uani 1 1 d . . . . .

loop_
_atom_site_aniso_label
_atom_site_aniso_U_11
_atom_site_aniso_U_22
_atom_site_aniso_U_33
_atom_site_aniso_U_23
_atom_site_aniso_U_13
_atom_site_aniso_U_12
Se2 0.0049(2) 0.0197(3) 0.0126(2) 0.00084(17) 0.00424(15) 0.00041(16)
O1 0.0085(13) 0.0386(17) 0.0093(13) -0.0002(12) 0.0047(12) 0.0066(13)
O2 0.0110(14) 0.0317(18) 0.0146(14) 0.0021(12) 0.0042(12) 0.0031(12)
N1 0.0051(14) 0.021(2) 0.0167(16) -0.0033(14) 0.0062(13) -0.0038(14)
N3 0.0074(15) 0.017(2) 0.0138(15) 0.0027(14) 0.0058(13) -0.0021(13)
C4 0.0078(17) 0.017(2) 0.0175(19) 0.0007(17) 0.0067(16) -0.0037(16)
C5 0.0060(17) 0.014(2) 0.0175(19) -0.0002(16) 0.0029(15) -0.0012(16)
C6 0.0073(17) 0.017(2) 0.023(2) -0.0005(17) 0.0077(17) -0.0002(16)
C7 0.0098(18) 0.016(2) 0.020(2) -0.0060(17) 0.0101(16) -0.0029(16)
C8 0.0065(17) 0.014(2) 0.0173(19) -0.0026(16) 0.0062(15) -0.0046(16)
C9 0.0047(16) 0.017(2) 0.0169(19) -0.0022(17) 0.0059(15) -0.0036(16)
C10 0.0082(17) 0.013(2) 0.0153(19) 0.0008(16) 0.0052(15) -0.0026(16)

loop_
_atom_type_symbol
_atom_type_description
_atom_type_scat_dispersion_real
_atom_type_scat_dispersion_imag
_atom_type_scat_source
C C 0.0033 0.0016 'International Tables Vol C Tables 4.2.6.8 and 6.1.1.4'
H H 0.0000 0.0000 'International Tables Vol C Tables 4.2.6.8 and 6.1.1.4'
N N 0.0061 0.0033 'International Tables Vol C Tables 4.2.6.8 and 6.1.1.4'
O O 0.0106 0.0060 'International Tables Vol C Tables 4.2.6.8 and 6.1.1.4'
Se Se -0.0929 2.2259 'International Tables Vol C Tables 4.2.6.8 and 6.1.1.4'

loop_
_geom_angle_atom_site_label_1
_geom_angle_atom_site_label_2
_geom_angle_atom_site_label_3
_geom_angle
_geom_angle_site_symmetry_1
_geom_angle_site_symmetry_3
_geom_angle_publ_flag
N3 Se2 N1 93.74(14) . . ?
C10 O1 H1 109.5 . . ?
C8 N1 Se2 107.5(2) . . ?
C9 N3 Se2 108.0(2) . . ?
C5 C4 C9 118.5(3) . . ?
C5 C4 C10 116.2(3) . . ?
C9 C4 C10 125.2(3) . . ?
C4 C5 C6 123.1(4) . . ?
C4 C5 H5 118.4 . . ?
C6 C5 H5 118.4 . . ?
C7 C6 C5 121.4(3) . . ?
C7 C6 H6 119.3 . . ?
C5 C6 H6 119.3 . . ?
C6 C7 C8 118.2(3) . . ?
C6 C7 H7 120.9 . . ?
C8 C7 H7 120.9 . . ?
N1 C8 C7 123.4(3) . . ?
N1 C8 C9 115.9(3) . . ?
C7 C8 C9 120.8(3) . . ?
N3 C9 C4 127.2(3) . . ?
N3 C9 C8 114.8(3) . . ?
C4 C9 C8 118.0(3) . . ?
O2 C10 O1 123.2(3) . . ?
O2 C10 C4 122.5(3) . . ?
O1 C10 C4 114.3(3) . . ?

loop_
_geom_bond_atom_site_label_1
_geom_bond_atom_site_label_2
_geom_bond_distance
_geom_bond_site_symmetry_2
_geom_bond_publ_flag
Se2 N3 1.786(3) . ?
Se2 N1 1.789(3) . ?
O1 C10 1.326(4) . ?
O1 H1 0.8400 . ?
O2 C10 1.205(4) . ?
N1 C8 1.334(5) . ?
N3 C9 1.338(5) . ?
C4 C5 1.364(5) . ?
C4 C9 1.432(5) . ?
C4 C10 1.503(5) . ?
C5 C6 1.414(5) . ?
C5 H5 0.9500 . ?
C6 C7 1.362(5) . ?
C6 H6 0.9500 . ?
C7 C8 1.428(5) . ?
C7 H7 0.9500 . ?
C8 C9 1.465(5) . ?

loop_
_geom_torsion_atom_site_label_1
_geom_torsion_atom_site_label_2
_geom_torsion_atom_site_label_3
_geom_torsion_atom_site_label_4
_geom_torsion
_geom_torsion_site_symmetry_1
_geom_torsion_site_symmetry_2
_geom_torsion_site_symmetry_3
_geom_torsion_site_symmetry_4
_geom_torsion_publ_flag
N3 Se2 N1 C8 1.0(3) . . . . ?
N1 Se2 N3 C9 -1.0(3) . . . . ?
C9 C4 C5 C6 0.8(6) . . . . ?
C10 C4 C5 C6 179.7(3) . . . . ?
C4 C5 C6 C7 -0.2(6) . . . . ?
C5 C6 C7 C8 -0.2(6) . . . . ?
Se2 N1 C8 C7 179.1(3) . . . . ?
Se2 N1 C8 C9 -0.7(4) . . . . ?
C6 C7 C8 N1 -179.9(4) . . . . ?
C6 C7 C8 C9 -0.1(5) . . . . ?
Se2 N3 C9 C4 -179.9(3) . . . . ?
Se2 N3 C9 C8 0.7(4) . . . . ?
C5 C4 C9 N3 179.6(4) . . . . ?
C10 C4 C9 N3 0.8(7) . . . . ?
C5 C4 C9 C8 -1.1(6) . . . . ?
C10 C4 C9 C8 -179.8(3) . . . . ?
N1 C8 C9 N3 0.0(5) . . . . ?
C7 C8 C9 N3 -179.8(3) . . . . ?
N1 C8 C9 C4 -179.4(3) . . . . ?
C7 C8 C9 C4 0.8(6) . . . . ?
C5 C4 C10 O2 1.9(6) . . . . ?
C9 C4 C10 O2 -179.3(4) . . . . ?
C5 C4 C10 O1 -178.4(3) . . . . ?
C9 C4 C10 O1 0.4(6) . . . . ?
